data_4120220
loop_
_publ_author_name
'Taryn D. Palluccio'
'Elena V. Rybak-Akimova'
'Subhojit Majumdar'
'Xiaochen Cai'
'Megan Chui'
'Manuel Temprado'
'Jared S. Silvia'
'Anthony F. Cozzolino'
'Daniel Tofan'
'Alexandra Velian'
'Christopher C. Cummins'
'Burjor Captain'
'Carl D. Hoff'

_publ_section_title
;
 Thermodynamic and Kinetic Study of Cleavage of the N-O Bond of N-Oxides
 by a Vanadium(III) Complex: Enhanced Oxygen Atom Transfer Reaction Rates
 for Adducts of Nitrous Oxide and Mesityl Nitrile Oxide
;
_journal_name_full 'Journal of the American Chemical Society'
_journal_page_first 11357
_journal_page_last 11372
_journal_paper_doi 10.1021/ja405395z
_journal_volume 135
_journal_year 2013
_chemical_formula_sum 'C14 H10 N2 O'
_chemical_formula_weight 222.24
_chemical_name_systematic
; 
 ? 
;
_space_group_IT_number 62
_symmetry_cell_setting orthorhombic
_symmetry_space_group_name_Hall '-P 2ac 2n'
_symmetry_space_group_name_H-M 'P n m a'
_atom_sites_solution_hydrogens geom
_atom_sites_solution_primary direct
_atom_sites_solution_secondary difmap
_audit_creation_method SHELXL-97
_cell_angle_alpha 90.00
_cell_angle_beta 90.00
_cell_angle_gamma 90.00
_cell_formula_units_Z 4
_cell_length_a 11.1855(7)
_cell_length_b 15.8829(10)
_cell_length_c 6.0465(4)
_cell_measurement_reflns_used 3906
_cell_measurement_temperature 296(2)
_cell_measurement_theta_max 30.53
_cell_measurement_theta_min 2.56
_cell_volume 1074.21(12)
_computing_cell_refinement 'SAINT+  V7.46A (Bruker, 2007)'
_computing_data_collection 'APEX2 v2.2-0 (Bruker, 2007)'
_computing_data_reduction 'SAINT+  V7.46A (Bruker, 2007)'
_computing_molecular_graphics 'XSHELL v4.02 (Bruker, 2000)'
_computing_publication_material 'XCIF v6.12 (Bruker, 2001)'
_computing_structure_refinement 'SHELXL-97 (Sheldrick, 2008)'
_computing_structure_solution 'SHELXS-97 (Sheldrick, 2008)'
_diffrn_ambient_temperature 296(2)
_diffrn_measured_fraction_theta_full 0.999
_diffrn_measured_fraction_theta_max 0.999
_diffrn_measurement_device_type 'Bruker SMART APEX2 CCD diffractometer'
_diffrn_measurement_method 'omega scans'
_diffrn_radiation_monochromator graphite
_diffrn_radiation_source 'fine-focus sealed tube'
_diffrn_radiation_type MoK\a
_diffrn_radiation_wavelength 0.71073
_diffrn_reflns_av_R_equivalents 0.0451
_diffrn_reflns_av_sigmaI/netI 0.0295
_diffrn_reflns_limit_h_max 14
_diffrn_reflns_limit_h_min -14
_diffrn_reflns_limit_k_max 20
_diffrn_reflns_limit_k_min -20
_diffrn_reflns_limit_l_max 7
_diffrn_reflns_limit_l_min -7
_diffrn_reflns_number 8639
_diffrn_reflns_theta_full 27.49
_diffrn_reflns_theta_max 27.49
_diffrn_reflns_theta_min 2.56
_exptl_absorpt_coefficient_mu 0.089
_exptl_absorpt_correction_T_max 0.9859
_exptl_absorpt_correction_T_min 0.9552
_exptl_absorpt_correction_type multi-scan
_exptl_absorpt_process_details '(SADABS 2007/4 Bruker)'
_exptl_crystal_colour yellow
_exptl_crystal_density_diffrn 1.374
_exptl_crystal_description Bar
_exptl_crystal_F_000 464
_exptl_crystal_size_max 0.52
_exptl_crystal_size_mid 0.34
_exptl_crystal_size_min 0.16
_refine_diff_density_max 0.166
_refine_diff_density_min -0.159
_refine_diff_density_rms 0.035
_refine_ls_extinction_coef 0.029(5)
_refine_ls_extinction_expression Fc^*^=kFc[1+0.001xFc^2^\l^3^/sin(2\q)]^-1/4^
_refine_ls_extinction_method SHELXL
_refine_ls_goodness_of_fit_ref 1.049
_refine_ls_hydrogen_treatment constr
_refine_ls_matrix_type full
_refine_ls_number_parameters 99
_refine_ls_number_reflns 1280
_refine_ls_number_restraints 0
_refine_ls_restrained_S_all 1.049
_refine_ls_R_factor_all 0.0566
_refine_ls_R_factor_gt 0.0450
_refine_ls_shift/su_max 0.000
_refine_ls_shift/su_mean 0.000
_refine_ls_structure_factor_coef Fsqd
_refine_ls_weighting_details 'calc w=1/[\s^2^(Fo^2^)+(0.0677P)^2^+0.1690P] where P=(Fo^2^+2Fc^2^)/3'
_refine_ls_weighting_scheme calc
_refine_ls_wR_factor_gt 0.1210
_refine_ls_wR_factor_ref 0.1328
_reflns_number_gt 999
_reflns_number_total 1280
_reflns_threshold_expression >2sigma(I)
_cod_data_source_file ja405395z_si_003.cif
_cod_data_source_block pnma
_cod_database_code 4120220

loop_
_symmetry_equiv_pos_as_xyz
'x, y, z'
'-x+1/2, -y, z+1/2'
'-x, y+1/2, -z'
'x+1/2, -y+1/2, -z+1/2'
'-x, -y, -z'
'x-1/2, y, -z-1/2'
'x, -y-1/2, z'
'-x-1/2, y-1/2, z-1/2'

loop_
_atom_site_label
_atom_site_type_symbol
_atom_site_fract_x
_atom_site_fract_y
_atom_site_fract_z
_atom_site_U_iso_or_equiv
_atom_site_adp_type
_atom_site_occupancy
_atom_site_symmetry_multiplicity
_atom_site_calc_flag
_atom_site_refinement_flags
C1 C 0.14944(16) 0.7500 0.2309(4) 0.0544(5) Uani 1 2 d S
H1 H 0.0749 0.7500 0.1458 0.065 Uiso 1 2 calc SR
C2 C 0.23100(11) 0.67350(7) 0.2083(2) 0.0491(4) Uani 1 1 d .
C3 C 0.24268(13) 0.61386(8) 0.0469(3) 0.0595(4) Uani 1 1 d .
H3 H 0.1928 0.6137 -0.0762 0.071 Uiso 1 1 calc R
C4 C 0.33143(15) 0.55358(9) 0.0725(3) 0.0688(5) Uani 1 1 d .
H4 H 0.3407 0.5119 -0.0342 0.083 Uiso 1 1 calc R
C5 C 0.40560(14) 0.55466(9) 0.2531(3) 0.0703(5) Uani 1 1 d .
H5 H 0.4652 0.5141 0.2655 0.084 Uiso 1 1 calc R
C6 C 0.39365(13) 0.61483(9) 0.4173(3) 0.0619(4) Uani 1 1 d .
H6 H 0.4439 0.6152 0.5398 0.074 Uiso 1 1 calc R
C7 C 0.30500(12) 0.67389(8) 0.3931(2) 0.0508(4) Uani 1 1 d .
C8 C 0.26968(18) 0.7500 0.5301(4) 0.0579(5) Uani 1 2 d S
H8 H 0.2913 0.7500 0.6871 0.069 Uiso 1 2 calc SR
N1 N 0.13993(16) 0.7500 0.4730(3) 0.0693(6) Uani 1 2 d S
N2 N 0.0387(7) 0.7500 0.5624(9) 0.0688(15) Uani 0.614(14) 2 d SP
O1 O 0.0467(6) 0.7500 0.7657(11) 0.120(2) Uani 0.614(14) 2 d SP
N3 N 0.0763(10) 0.7500 0.668(3) 0.097(4) Uani 0.386(14) 2 d SP
O2 O -0.0251(12) 0.7500 0.5823(13) 0.133(4) Uani 0.386(14) 2 d SP

loop_
_atom_site_aniso_label
_atom_site_aniso_U_11
_atom_site_aniso_U_22
_atom_site_aniso_U_33
_atom_site_aniso_U_23
_atom_site_aniso_U_13
_atom_site_aniso_U_12
C1 0.0407(9) 0.0517(10) 0.0708(13) 0.000 -0.0012(8) 0.000
C2 0.0441(6) 0.0396(6) 0.0637(8) 0.0055(5) 0.0015(6) -0.0054(4)
C3 0.0622(8) 0.0452(7) 0.0711(9) -0.0006(6) -0.0014(7) -0.0093(6)
C4 0.0756(10) 0.0416(8) 0.0892(12) -0.0046(7) 0.0140(9) -0.0028(6)
C5 0.0622(9) 0.0431(7) 0.1057(13) 0.0144(8) 0.0109(9) 0.0076(6)
C6 0.0562(8) 0.0508(8) 0.0787(10) 0.0179(7) -0.0045(7) -0.0006(6)
C7 0.0496(7) 0.0437(7) 0.0593(8) 0.0081(5) 0.0032(6) -0.0049(5)
C8 0.0595(11) 0.0606(12) 0.0536(11) 0.000 0.0032(9) 0.000
N1 0.0556(10) 0.0712(12) 0.0811(13) 0.000 0.0213(9) 0.000
N2 0.040(3) 0.093(3) 0.073(3) 0.000 0.015(2) 0.000
O1 0.078(3) 0.223(5) 0.059(3) 0.000 0.020(2) 0.000
N3 0.059(6) 0.155(8) 0.077(9) 0.000 -0.002(5) 0.000
O2 0.058(6) 0.252(11) 0.088(4) 0.000 0.005(4) 0.000

loop_
_atom_type_symbol
_atom_type_description
_atom_type_scat_dispersion_real
_atom_type_scat_dispersion_imag
_atom_type_scat_source
C C 0.0033 0.0016 'International Tables Vol C Tables 4.2.6.8 and 6.1.1.4'
H H 0.0000 0.0000 'International Tables Vol C Tables 4.2.6.8 and 6.1.1.4'
N N 0.0061 0.0033 'International Tables Vol C Tables 4.2.6.8 and 6.1.1.4'
O O 0.0106 0.0060 'International Tables Vol C Tables 4.2.6.8 and 6.1.1.4'

loop_
_geom_angle_atom_site_label_1
_geom_angle_atom_site_label_2
_geom_angle_atom_site_label_3
_geom_angle
_geom_angle_site_symmetry_1
_geom_angle_site_symmetry_3
N1 C1 C2 97.64(12) . 7_575
N1 C1 C2 97.64(12) . .
C2 C1 C2 105.58(14) 7_575 .
C3 C2 C7 121.35(12) . .
C3 C2 C1 132.33(14) . .
C7 C2 C1 106.27(12) . .
C2 C3 C4 117.83(15) . .
C5 C4 C3 120.86(15) . .
C4 C5 C6 121.42(14) . .
C7 C6 C5 117.70(15) . .
C6 C7 C2 120.83(13) . .
C6 C7 C8 132.39(15) . .
C2 C7 C8 106.68(13) . .
N1 C8 C7 97.30(12) . .
N1 C8 C7 97.30(12) . 7_575
C7 C8 C7 105.61(15) . 7_575
N2 N1 N3 33.3(4) . .
N2 N1 C1 119.7(4) . .
N3 N1 C1 153.0(5) . .
N2 N1 C8 141.1(4) . .
N3 N1 C8 107.8(5) . .
C1 N1 C8 99.22(15) . .
O2 N2 N3 113.8(17) . .
O2 N2 O1 84.6(8) . .
N3 N2 O1 29.2(12) . .
O2 N2 N1 164.1(12) . .
N3 N2 N1 82.1(16) . .
O1 N2 N1 111.3(8) . .
N3 O1 N2 33.4(12) . .
N3 O1 O2 65.1(13) . .
N2 O1 O2 31.7(4) . .
O1 N3 N2 117(2) . .
O1 N3 O2 85.3(15) . .
N2 N3 O2 32.1(8) . .
O1 N3 N1 178.0(19) . .
N2 N3 N1 64.5(15) . .
O2 N3 N1 96.6(14) . .
N2 O2 N3 34.1(10) . .
N2 O2 O1 63.6(8) . .
N3 O2 O1 29.5(5) . .

loop_
_geom_bond_atom_site_label_1
_geom_bond_atom_site_label_2
_geom_bond_distance
_geom_bond_site_symmetry_2
C1 N1 1.468(3) .
C1 C2 1.5255(16) 7_575
C1 C2 1.5255(16) .
C2 C3 1.366(2) .
C2 C7 1.3908(19) .
C3 C4 1.388(2) .
C4 C5 1.371(3) .
C5 C6 1.385(2) .
C6 C7 1.3728(19) .
C7 C8 1.5176(18) .
C8 N1 1.492(3) .
C8 C7 1.5176(18) 7_575
N1 N2 1.255(7) .
N1 N3 1.377(17) .
N2 O2 0.724(8) .
N2 N3 0.764(10) .
N2 O1 1.232(8) .
O1 N3 0.677(12) .
O1 O2 1.369(8) .
N3 O2 1.246(15) .
